data_4032979
loop_
_publ_author_name
'Gautam, Prabhat'
'Yu, Craig P.'
'Zhang, Guoxian'
'Hillier, Victoria E.'
'Chan, Julian M. W.'

_publ_section_title
;
 Pulling with the Pentafluorosulfanyl Acceptor in Push-Pull Dyes.
;
_journal_issue 20
_journal_name_full 'The Journal of organic chemistry'
_journal_page_first 11008
_journal_page_last 11020
_journal_paper_doi 10.1021/acs.joc.7b01972
_journal_volume 82
_journal_year 2017
_chemical_formula_sum 'C26 H18 F5 N S'
_chemical_formula_weight 471.47
_space_group_crystal_system monoclinic
_space_group_IT_number 15
_space_group_name_Hall '-C 2yc'
_space_group_name_H-M_alt 'C 1 2/c 1'
_symmetry_space_group_name_Hall '-C 2yc'
_symmetry_space_group_name_H-M 'C 1 2/c 1'
_atom_sites_solution_hydrogens geom
_audit_creation_method SHELXL-2014/7
_cell_angle_alpha 90
_cell_angle_beta 112.6050(10)
_cell_angle_gamma 90
_cell_formula_units_Z 8
_cell_length_a 25.9225(19)
_cell_length_b 8.1786(6)
_cell_length_c 22.3161(17)
_cell_measurement_reflns_used 3089
_cell_measurement_temperature 200(2)
_cell_measurement_theta_max 25.69
_cell_measurement_theta_min 2.63
_cell_volume 4367.8(6)
_computing_cell_refinement 'APEX II (Bruker, 2009)'
_computing_data_collection 'APEX II (Bruker, 2009)'
_computing_data_reduction 'SAINT (Bruker)'
_computing_molecular_graphics 'Mercury (Macrae et al., 2008)'
_computing_publication_material 'CIFTAB (Sheldrick, 1997)'
_computing_structure_refinement 'SHELXL-2014/7 (Sheldrick, 2014)'
_computing_structure_solution 'XT (Sheldrick, 2014)'
_diffrn_ambient_temperature 200(2)
_diffrn_measured_fraction_theta_full 0.999
_diffrn_measured_fraction_theta_max 0.995
_diffrn_measurement_device_type 'Bruker APEX-II CCD'
_diffrn_measurement_method '\f and \w scans'
_diffrn_radiation_type MoK\a
_diffrn_radiation_wavelength 0.71073
_diffrn_reflns_av_R_equivalents 0.0299
_diffrn_reflns_av_unetI/netI 0.0389
_diffrn_reflns_Laue_measured_fraction_full 0.999
_diffrn_reflns_Laue_measured_fraction_max 0.995
_diffrn_reflns_limit_h_max 34
_diffrn_reflns_limit_h_min -32
_diffrn_reflns_limit_k_max 10
_diffrn_reflns_limit_k_min -10
_diffrn_reflns_limit_l_max 27
_diffrn_reflns_limit_l_min -29
_diffrn_reflns_number 13266
_diffrn_reflns_point_group_measured_fraction_full 0.999
_diffrn_reflns_point_group_measured_fraction_max 0.995
_diffrn_reflns_theta_full 25.242
_diffrn_reflns_theta_max 28.022
_diffrn_reflns_theta_min 1.977
_exptl_absorpt_coefficient_mu 0.205
_exptl_absorpt_correction_T_max 0.7456
_exptl_absorpt_correction_T_min 0.6959
_exptl_absorpt_correction_type multi-scan
_exptl_absorpt_process_details 'SADABS, Bruker (2003)'
_exptl_crystal_colour colorless
_exptl_crystal_density_diffrn 1.434
_exptl_crystal_description needle
_exptl_crystal_F_000 1936
_exptl_crystal_size_max 0.585
_exptl_crystal_size_mid 0.307
_exptl_crystal_size_min 0.092
_refine_diff_density_max 0.411
_refine_diff_density_min -0.443
_refine_diff_density_rms 0.047
_refine_ls_extinction_method none
_refine_ls_goodness_of_fit_ref 1.016
_refine_ls_hydrogen_treatment constr
_refine_ls_matrix_type full
_refine_ls_number_parameters 298
_refine_ls_number_reflns 5261
_refine_ls_number_restraints 0
_refine_ls_restrained_S_all 1.016
_refine_ls_R_factor_all 0.0806
_refine_ls_R_factor_gt 0.0474
_refine_ls_shift/su_max 0.001
_refine_ls_shift/su_mean 0.000
_refine_ls_structure_factor_coef Fsqd
_refine_ls_weighting_details 'w=1/[\s^2^(Fo^2^)+(0.0473P)^2^+4.3756P] where P=(Fo^2^+2Fc^2^)/3'
_refine_ls_weighting_scheme calc
_refine_ls_wR_factor_gt 0.1074
_refine_ls_wR_factor_ref 0.1254
_reflns_Friedel_coverage 0.000
_reflns_number_gt 3501
_reflns_number_total 5261
_reflns_threshold_expression 'I > 2\s(I)'
_cod_data_source_file jo7b01972_si_002.cif
_cod_data_source_block shelx_Dye_3
_cod_depositor_comments 'Adding full bibliography for 4032977--4032982.cif.'
_cod_database_code 4032979
_shelx_shelxl_version_number 2014/7
_shelx_space_group_comment
;
The symmetry employed for this shelxl refinement is uniquely defined
by the following loop, which should always be used as a source of
symmetry information in preference to the above space-group names.
They are only intended as comments.
;
_shelx_estimated_absorpt_t_min 0.889
_shelx_estimated_absorpt_t_max 0.981

loop_
_space_group_symop_operation_xyz
'x, y, z'
'-x, y, -z+1/2'
'x+1/2, y+1/2, z'
'-x+1/2, y+1/2, -z+1/2'
'-x, -y, -z'
'x, -y, z-1/2'
'-x+1/2, -y+1/2, -z'
'x+1/2, -y+1/2, z-1/2'

loop_
_atom_site_label
_atom_site_type_symbol
_atom_site_fract_x
_atom_site_fract_y
_atom_site_fract_z
_atom_site_U_iso_or_equiv
_atom_site_adp_type
_atom_site_occupancy
_atom_site_site_symmetry_order
_atom_site_calc_flag
_atom_site_refinement_flags_posn
_atom_site_refinement_flags_adp
S1 S 0.38715(2) 1.02348(7) 0.33417(3) 0.04312(16) Uani 1 1 d . .
F3 F 0.35553(6) 0.98057(17) 0.37906(7) 0.0567(4) Uani 1 1 d . .
F1 F 0.35229(6) 1.18765(17) 0.31688(7) 0.0637(4) Uani 1 1 d . .
F2 F 0.43202(6) 1.11818(18) 0.39262(9) 0.0759(5) Uani 1 1 d . .
F4 F 0.33919(7) 0.9456(2) 0.27537(7) 0.0819(6) Uani 1 1 d . .
N1 N 0.65838(8) -0.3282(2) 0.44148(8) 0.0386(4) Uani 1 1 d . .
F5 F 0.41711(8) 1.0827(2) 0.28898(10) 0.0990(7) Uani 1 1 d . .
C21 C 0.67218(8) -0.3877(2) 0.38907(9) 0.0319(4) Uani 1 1 d . .
C15 C 0.67402(8) -0.4210(2) 0.49900(9) 0.0330(4) Uani 1 1 d . .
C12 C 0.63103(8) -0.1754(3) 0.43357(10) 0.0340(4) Uani 1 1 d . .
C9 C 0.57594(8) 0.1254(3) 0.41535(11) 0.0368(5) Uani 1 1 d . .
C11 C 0.64496(8) -0.0627(3) 0.48388(10) 0.0367(5) Uani 1 1 d . .
H11 H 0.6734 -0.0880 0.5248 0.044 Uiso 1 1 calc R U
C2 C 0.45874(8) 0.8002(3) 0.41742(10) 0.0385(5) Uani 1 1 d . .
H2 H 0.4593 0.8720 0.4511 0.046 Uiso 1 1 calc R U
C10 C 0.61778(8) 0.0860(3) 0.47474(11) 0.0378(5) Uani 1 1 d . .
H10 H 0.6278 0.1622 0.5095 0.045 Uiso 1 1 calc R U
C3 C 0.48972(8) 0.6577(3) 0.43194(11) 0.0406(5) Uani 1 1 d . .
H3 H 0.5117 0.6320 0.4759 0.049 Uiso 1 1 calc R U
C22 C 0.65296(9) -0.5382(3) 0.36174(10) 0.0402(5) Uani 1 1 d . .
H22 H 0.6296 -0.6012 0.3768 0.048 Uiso 1 1 calc R U
C1 C 0.42701(8) 0.8370(3) 0.35363(10) 0.0351(5) Uani 1 1 d . .
C13 C 0.58968(9) -0.1354(3) 0.37396(10) 0.0402(5) Uani 1 1 d . .
H13 H 0.5799 -0.2112 0.3391 0.048 Uiso 1 1 calc R U
C20 C 0.71889(9) -0.5286(3) 0.51535(10) 0.0395(5) Uani 1 1 d . .
H20 H 0.7391 -0.5382 0.4879 0.047 Uiso 1 1 calc R U
C26 C 0.70554(9) -0.2953(3) 0.36646(10) 0.0385(5) Uani 1 1 d . .
H26 H 0.7185 -0.1909 0.3847 0.046 Uiso 1 1 calc R U
C4 C 0.48921(8) 0.5514(3) 0.38323(11) 0.0400(5) Uani 1 1 d . .
C7 C 0.52110(9) 0.4033(3) 0.39725(12) 0.0443(5) Uani 1 1 d . .
C16 C 0.64514(9) -0.4099(3) 0.53991(10) 0.0395(5) Uani 1 1 d . .
H16 H 0.6142 -0.3377 0.5295 0.047 Uiso 1 1 calc R U
C8 C 0.54670(9) 0.2782(3) 0.40624(11) 0.0421(5) Uani 1 1 d . .
C14 C 0.56273(9) 0.0130(3) 0.36497(11) 0.0421(5) Uani 1 1 d . .
H14 H 0.5347 0.0389 0.3238 0.051 Uiso 1 1 calc R U
C23 C 0.66765(10) -0.5971(3) 0.31270(11) 0.0478(6) Uani 1 1 d . .
H23 H 0.6545 -0.7012 0.2942 0.057 Uiso 1 1 calc R U
C6 C 0.42512(10) 0.7323(3) 0.30436(11) 0.0490(6) Uani 1 1 d . .
H6 H 0.4025 0.7577 0.2606 0.059 Uiso 1 1 calc R U
C5 C 0.45626(10) 0.5906(3) 0.31902(12) 0.0503(6) Uani 1 1 d . .
H5 H 0.4553 0.5189 0.2851 0.060 Uiso 1 1 calc R U
C25 C 0.71986(9) -0.3560(3) 0.31701(11) 0.0463(6) Uani 1 1 d . .
H25 H 0.7428 -0.2928 0.3014 0.056 Uiso 1 1 calc R U
C24 C 0.70121(10) -0.5063(3) 0.29036(11) 0.0492(6) Uani 1 1 d . .
H24 H 0.7114 -0.5475 0.2567 0.059 Uiso 1 1 calc R U
C19 C 0.73424(11) -0.6212(3) 0.57114(11) 0.0495(6) Uani 1 1 d . .
H19 H 0.7649 -0.6945 0.5816 0.059 Uiso 1 1 calc R U
C17 C 0.66122(10) -0.5033(3) 0.59573(11) 0.0486(6) Uani 1 1 d . .
H17 H 0.6412 -0.4943 0.6234 0.058 Uiso 1 1 calc R U
C18 C 0.70581(12) -0.6093(3) 0.61175(11) 0.0539(7) Uani 1 1 d . .
H18 H 0.7167 -0.6730 0.6502 0.065 Uiso 1 1 calc R U

loop_
_atom_site_aniso_label
_atom_site_aniso_U_11
_atom_site_aniso_U_22
_atom_site_aniso_U_33
_atom_site_aniso_U_23
_atom_site_aniso_U_13
_atom_site_aniso_U_12
S1 0.0474(3) 0.0413(3) 0.0467(3) 0.0144(3) 0.0248(3) 0.0150(3)
F3 0.0662(9) 0.0539(9) 0.0679(9) 0.0178(7) 0.0457(8) 0.0211(7)
F1 0.0738(10) 0.0501(9) 0.0779(10) 0.0276(8) 0.0409(8) 0.0333(8)
F2 0.0628(9) 0.0371(8) 0.1096(13) -0.0055(8) 0.0129(9) 0.0030(7)
F4 0.0711(10) 0.0888(13) 0.0564(9) -0.0148(9) -0.0082(8) 0.0416(9)
N1 0.0527(10) 0.0360(10) 0.0326(9) 0.0044(8) 0.0227(8) 0.0142(8)
F5 0.1189(14) 0.0953(13) 0.1283(16) 0.0787(12) 0.0980(13) 0.0652(12)
C21 0.0346(10) 0.0323(11) 0.0291(10) -0.0003(8) 0.0125(8) 0.0058(8)
C15 0.0381(10) 0.0301(10) 0.0288(10) -0.0010(8) 0.0108(8) -0.0003(8)
C12 0.0376(10) 0.0343(11) 0.0347(11) 0.0023(9) 0.0189(9) 0.0080(9)
C9 0.0359(10) 0.0323(11) 0.0477(12) 0.0053(10) 0.0220(9) 0.0058(9)
C11 0.0387(11) 0.0372(12) 0.0352(11) 0.0010(9) 0.0153(9) 0.0059(9)
C2 0.0402(11) 0.0369(12) 0.0388(12) 0.0006(9) 0.0157(9) 0.0051(9)
C10 0.0396(11) 0.0341(11) 0.0440(12) -0.0035(10) 0.0209(9) 0.0026(9)
C3 0.0365(11) 0.0420(13) 0.0410(12) 0.0087(10) 0.0125(9) 0.0065(9)
C22 0.0456(12) 0.0365(12) 0.0391(12) -0.0025(10) 0.0168(10) -0.0048(10)
C1 0.0348(10) 0.0355(11) 0.0376(11) 0.0073(9) 0.0168(9) 0.0077(9)
C13 0.0442(11) 0.0422(12) 0.0336(11) -0.0024(10) 0.0143(9) 0.0062(10)
C20 0.0443(11) 0.0335(11) 0.0377(12) -0.0039(9) 0.0124(9) 0.0045(9)
C26 0.0407(11) 0.0340(11) 0.0408(12) -0.0025(9) 0.0155(9) -0.0007(9)
C4 0.0333(10) 0.0328(11) 0.0565(14) 0.0044(10) 0.0201(10) 0.0042(9)
C7 0.0373(11) 0.0379(12) 0.0595(15) 0.0029(11) 0.0206(10) 0.0022(10)
C16 0.0418(11) 0.0424(12) 0.0360(11) -0.0001(10) 0.0169(9) 0.0011(10)
C8 0.0383(11) 0.0384(12) 0.0541(14) 0.0044(11) 0.0228(10) 0.0041(10)
C14 0.0404(11) 0.0458(13) 0.0390(12) 0.0073(10) 0.0141(9) 0.0112(10)
C23 0.0613(14) 0.0397(13) 0.0383(12) -0.0099(10) 0.0147(11) -0.0002(11)
C6 0.0500(13) 0.0568(15) 0.0376(12) 0.0045(11) 0.0138(10) 0.0178(12)
C5 0.0496(13) 0.0513(15) 0.0493(14) -0.0062(12) 0.0182(11) 0.0128(11)
C25 0.0471(12) 0.0531(15) 0.0467(13) 0.0048(12) 0.0269(11) 0.0031(11)
C24 0.0586(14) 0.0573(16) 0.0351(12) -0.0042(11) 0.0217(11) 0.0153(12)
C19 0.0641(15) 0.0316(12) 0.0407(13) -0.0014(10) 0.0066(11) 0.0101(11)
C17 0.0648(15) 0.0472(14) 0.0375(12) -0.0010(11) 0.0236(11) -0.0107(12)
C18 0.0819(18) 0.0349(13) 0.0356(12) 0.0037(10) 0.0124(12) -0.0016(13)

loop_
_atom_type_symbol
_atom_type_description
_atom_type_scat_dispersion_real
_atom_type_scat_dispersion_imag
_atom_type_scat_source
C C 0.0033 0.0016 'International Tables Vol C Tables 4.2.6.8 and 6.1.1.4'
H H 0.0000 0.0000 'International Tables Vol C Tables 4.2.6.8 and 6.1.1.4'
N N 0.0061 0.0033 'International Tables Vol C Tables 4.2.6.8 and 6.1.1.4'
F F 0.0171 0.0103 'International Tables Vol C Tables 4.2.6.8 and 6.1.1.4'
S S 0.1246 0.1234 'International Tables Vol C Tables 4.2.6.8 and 6.1.1.4'

loop_
_geom_angle_atom_site_label_1
_geom_angle_atom_site_label_2
_geom_angle_atom_site_label_3
_geom_angle
F4 S1 F3 90.16(10)
F4 S1 F5 90.96(12)
F3 S1 F5 174.88(9)
F4 S1 F2 174.27(9)
F3 S1 F2 88.96(9)
F5 S1 F2 89.42(12)
F4 S1 F1 86.86(9)
F3 S1 F1 87.46(8)
F5 S1 F1 87.62(8)
F2 S1 F1 87.44(9)
F4 S1 C1 93.17(9)
F3 S1 C1 92.82(8)
F5 S1 C1 92.11(9)
F2 S1 C1 92.52(9)
F1 S1 C1 179.72(10)
C15 N1 C12 123.00(17)
C15 N1 C21 119.02(16)
C12 N1 C21 117.96(16)
C22 C21 C26 119.82(19)
C22 C21 N1 120.20(19)
C26 C21 N1 119.97(18)
C16 C15 C20 118.50(19)
C16 C15 N1 121.60(18)
C20 C15 N1 119.89(19)
C13 C12 C11 118.85(19)
C13 C12 N1 119.56(19)
C11 C12 N1 121.59(18)
C14 C9 C10 118.52(19)
C14 C9 C8 120.6(2)
C10 C9 C8 120.9(2)
C10 C11 C12 120.41(19)
C10 C11 H11 119.8
C12 C11 H11 119.8
C1 C2 C3 119.3(2)
C1 C2 H2 120.3
C3 C2 H2 120.3
C11 C10 C9 120.8(2)
C11 C10 H10 119.6
C9 C10 H10 119.6
C2 C3 C4 121.0(2)
C2 C3 H3 119.5
C4 C3 H3 119.5
C23 C22 C21 120.1(2)
C23 C22 H22 120.0
C21 C22 H22 120.0
C2 C1 C6 120.8(2)
C2 C1 S1 119.64(16)
C6 C1 S1 119.52(16)
C14 C13 C12 120.6(2)
C14 C13 H13 119.7
C12 C13 H13 119.7
C19 C20 C15 120.4(2)
C19 C20 H20 119.8
C15 C20 H20 119.8
C21 C26 C25 119.5(2)
C21 C26 H26 120.3
C25 C26 H26 120.3
C3 C4 C5 118.6(2)
C3 C4 C7 121.8(2)
C5 C4 C7 119.5(2)
C8 C7 C4 177.3(3)
C17 C16 C15 120.3(2)
C17 C16 H16 119.9
C15 C16 H16 119.9
C7 C8 C9 178.1(3)
C13 C14 C9 120.8(2)
C13 C14 H14 119.6
C9 C14 H14 119.6
C24 C23 C22 120.4(2)
C24 C23 H23 119.8
C22 C23 H23 119.8
C5 C6 C1 119.7(2)
C5 C6 H6 120.2
C1 C6 H6 120.2
C6 C5 C4 120.6(2)
C6 C5 H5 119.7
C4 C5 H5 119.7
C24 C25 C26 120.6(2)
C24 C25 H25 119.7
C26 C25 H25 119.7
C25 C24 C23 119.6(2)
C25 C24 H24 120.2
C23 C24 H24 120.2
C18 C19 C20 121.0(2)
C18 C19 H19 119.5
C20 C19 H19 119.5
C18 C17 C16 120.9(2)
C18 C17 H17 119.5
C16 C17 H17 119.5
C19 C18 C17 118.9(2)
C19 C18 H18 120.5
C17 C18 H18 120.5

loop_
_geom_bond_atom_site_label_1
_geom_bond_atom_site_label_2
_geom_bond_distance
S1 F4 1.5551(16)
S1 F3 1.5589(14)
S1 F5 1.5676(16)
S1 F2 1.5772(17)
S1 F1 1.5811(14)
S1 C1 1.799(2)
N1 C15 1.410(2)
N1 C12 1.413(3)
N1 C21 1.433(2)
C21 C22 1.379(3)
C21 C26 1.382(3)
C15 C16 1.389(3)
C15 C20 1.390(3)
C12 C13 1.389(3)
C12 C11 1.389(3)
C9 C14 1.389(3)
C9 C10 1.390(3)
C9 C8 1.436(3)
C11 C10 1.380(3)
C11 H11 0.9500
C2 C1 1.376(3)
C2 C3 1.381(3)
C2 H2 0.9500
C10 H10 0.9500
C3 C4 1.388(3)
C3 H3 0.9500
C22 C23 1.377(3)
C22 H22 0.9500
C1 C6 1.380(3)
C13 C14 1.376(3)
C13 H13 0.9500
C20 C19 1.379(3)
C20 H20 0.9500
C26 C25 1.385(3)
C26 H26 0.9500
C4 C5 1.394(3)
C4 C7 1.432(3)
C7 C8 1.194(3)
C16 C17 1.382(3)
C16 H16 0.9500
C14 H14 0.9500
C23 C24 1.375(3)
C23 H23 0.9500
C6 C5 1.378(3)
C6 H6 0.9500
C5 H5 0.9500
C25 C24 1.371(3)
C25 H25 0.9500
C24 H24 0.9500
C19 C18 1.374(4)
C19 H19 0.9500
C17 C18 1.377(3)
C17 H17 0.9500
C18 H18 0.9500

loop_
_geom_torsion_atom_site_label_1
_geom_torsion_atom_site_label_2
_geom_torsion_atom_site_label_3
_geom_torsion_atom_site_label_4
_geom_torsion
C15 N1 C21 C22 58.6(3)
C12 N1 C21 C22 -123.3(2)
C15 N1 C21 C26 -120.4(2)
C12 N1 C21 C26 57.7(3)
C12 N1 C15 C16 27.7(3)
C21 N1 C15 C16 -154.35(19)
C12 N1 C15 C20 -153.2(2)
C21 N1 C15 C20 24.8(3)
C15 N1 C12 C13 -142.1(2)
C21 N1 C12 C13 39.9(3)
C15 N1 C12 C11 38.7(3)
C21 N1 C12 C11 -139.3(2)
C13 C12 C11 C10 0.5(3)
N1 C12 C11 C10 179.67(19)
C12 C11 C10 C9 0.3(3)
C14 C9 C10 C11 -1.1(3)
C8 C9 C10 C11 178.47(19)
C1 C2 C3 C4 -0.1(3)
C26 C21 C22 C23 0.9(3)
N1 C21 C22 C23 -178.08(19)
C3 C2 C1 C6 1.1(3)
C3 C2 C1 S1 -179.29(16)
F4 S1 C1 C2 -146.30(18)
F3 S1 C1 C2 -55.98(18)
F5 S1 C1 C2 122.62(19)
F2 S1 C1 C2 33.10(19)
F4 S1 C1 C6 33.3(2)
F3 S1 C1 C6 123.66(19)
F5 S1 C1 C6 -57.7(2)
F2 S1 C1 C6 -147.26(19)
C11 C12 C13 C14 -0.4(3)
N1 C12 C13 C14 -179.6(2)
C16 C15 C20 C19 -0.2(3)
N1 C15 C20 C19 -179.3(2)
C22 C21 C26 C25 -0.8(3)
N1 C21 C26 C25 178.24(19)
C2 C3 C4 C5 -0.6(3)
C2 C3 C4 C7 179.9(2)
C20 C15 C16 C17 0.4(3)
N1 C15 C16 C17 179.5(2)
C12 C13 C14 C9 -0.5(3)
C10 C9 C14 C13 1.2(3)
C8 C9 C14 C13 -178.4(2)
C21 C22 C23 C24 -0.4(3)
C2 C1 C6 C5 -1.3(4)
S1 C1 C6 C5 179.02(19)
C1 C6 C5 C4 0.6(4)
C3 C4 C5 C6 0.3(4)
C7 C4 C5 C6 179.9(2)
C21 C26 C25 C24 0.1(3)
C26 C25 C24 C23 0.4(3)
C22 C23 C24 C25 -0.3(4)
C15 C20 C19 C18 -0.2(3)
C15 C16 C17 C18 -0.3(3)
C20 C19 C18 C17 0.4(4)
C16 C17 C18 C19 -0.1(4)
